data_7000390
loop_
_publ_author_name
'Allen, John J.'
'Barron, Andrew R.'

_publ_section_title
;
 Olefin coordination in copper(I) complexes of bis(2-pyridyl)amine
;
_journal_issue 5
_journal_name_full 'Dalton Transactions'
_journal_page_first 878
_journal_page_last 890
_journal_paper_doi 10.1039/b814829e
_journal_year 2009
_chemical_formula_moiety 'C18 H21 Cu N3, B F4'
_chemical_formula_sum 'C18 H21 B Cu F4 N3'
_chemical_formula_weight 429.73
_chemical_melting_point 455
_chemical_name_common
;(2,2'-dipyridylamine)(eta4-1,5-cyclooctadiene)copper(i)
tetrafluoroborate
;
_chemical_name_systematic '(2,2'-dipyridylamine)(\h4-1,5-cyclooctadiene)copper(I) tetrafluoroborate'
_space_group_IT_number 11
_symmetry_cell_setting monoclinic
_symmetry_Int_Tables_number 11
_symmetry_space_group_name_Hall '-P 2yb'
_symmetry_space_group_name_H-M 'P 1 21/m 1'
_atom_sites_solution_hydrogens geom
_atom_sites_solution_primary heavy
_atom_sites_solution_secondary difmap
_audit_creation_method SHELXL-97
_cell_angle_alpha 90.00
_cell_angle_beta 95.30(3)
_cell_angle_gamma 90.00
_cell_formula_units_Z 2
_cell_length_a 7.2165(14)
_cell_length_b 11.797(2)
_cell_length_c 10.771(2)
_cell_measurement_reflns_used 2043
_cell_measurement_temperature 298(2)
_cell_measurement_theta_max 22.23
_cell_measurement_theta_min 2.57
_cell_volume 913.0(3)
_computing_cell_refinement 'SMART v5.630 (Bruker-AXS 2003)'
_computing_data_collection 'SMART v5.630 (Bruker-AXS 2003)'
_computing_data_reduction 'Bruker SAINT+ v6.45 (Bruker-AXS 2003)'
_computing_molecular_graphics 'SHELXTL v5.1'
_computing_publication_material 'SHELXTL v5.1'
_computing_structure_refinement 'SHELXTL v5.1'
_computing_structure_solution 'SHELXTL v5.1 (Bruker-AXS, 1998)'
_diffrn_ambient_pressure 101.33
_diffrn_ambient_temperature 298(2)
_diffrn_measured_fraction_theta_full 0.962
_diffrn_measured_fraction_theta_max 0.962
_diffrn_measurement_device_type 'Bruker P4'
_diffrn_measurement_method '\w scans'
_diffrn_radiation_monochromator graphite
_diffrn_radiation_probe x-ray
_diffrn_radiation_type MoK\a
_diffrn_radiation_wavelength 0.71073
_diffrn_reflns_av_R_equivalents 0.0258
_diffrn_reflns_av_sigmaI/netI 0.0294
_diffrn_reflns_limit_h_max 9
_diffrn_reflns_limit_h_min -9
_diffrn_reflns_limit_k_max 12
_diffrn_reflns_limit_k_min -15
_diffrn_reflns_limit_l_max 14
_diffrn_reflns_limit_l_min -14
_diffrn_reflns_number 7472
_diffrn_reflns_theta_full 28.29
_diffrn_reflns_theta_max 28.29
_diffrn_reflns_theta_min 1.90
_diffrn_source 'fine-focus sealed tube'
_diffrn_source_type 'Bruker SMART CCD'
_exptl_absorpt_coefficient_mu 1.242
_exptl_absorpt_correction_T_max 0.7848
_exptl_absorpt_correction_T_min 0.7123
_exptl_absorpt_correction_type multi-scan
_exptl_absorpt_process_details 'SADABS v2.10 (Bruker-AXS, 2003)'
_exptl_crystal_colour colorless
_exptl_crystal_density_diffrn 1.563
_exptl_crystal_density_method 'not measured'
_exptl_crystal_description prism
_exptl_crystal_F_000 440
_exptl_crystal_recrystallization_method 'cooled sat. soln in MeOH to -12 deg. C for several days'
_exptl_crystal_size_max 0.29
_exptl_crystal_size_mid 0.21
_exptl_crystal_size_min 0.20
_refine_diff_density_max 1.456
_refine_diff_density_min -0.955
_refine_diff_density_rms 0.090
_refine_ls_extinction_coef 0.034(6)
_refine_ls_extinction_expression Fc^*^=kFc[1+0.001xFc^2^\l^3^/sin(2\q)]^-1/4^
_refine_ls_extinction_method SHELXL
_refine_ls_goodness_of_fit_ref 1.047
_refine_ls_hydrogen_treatment constr
_refine_ls_matrix_type full
_refine_ls_number_parameters 146
_refine_ls_number_reflns 2289
_refine_ls_number_restraints 0
_refine_ls_restrained_S_all 1.047
_refine_ls_R_factor_all 0.0882
_refine_ls_R_factor_gt 0.0656
_refine_ls_shift/su_max 0.000
_refine_ls_shift/su_mean 0.000
_refine_ls_structure_factor_coef Fsqd
_refine_ls_weighting_details 'calc w=1/[\s^2^(Fo^2^)+(0.0977P)^2^+1.5308P] where P=(Fo^2^+2Fc^2^)/3'
_refine_ls_weighting_scheme calc
_refine_ls_wR_factor_gt 0.1796
_refine_ls_wR_factor_ref 0.1990
_reflns_number_gt 1699
_reflns_number_total 2289
_reflns_threshold_expression >2sigma(I)
_cod_data_source_file b814829e.txt
_cod_data_source_block dpacod
_cod_original_sg_symbol_H-M 'P 21/m'
_cod_database_code 7000390

loop_
_symmetry_equiv_pos_as_xyz
'x, y, z'
'-x, y+1/2, -z'
'-x, -y, -z'
'x, -y-1/2, z'

loop_
_atom_site_label
_atom_site_type_symbol
_atom_site_fract_x
_atom_site_fract_y
_atom_site_fract_z
_atom_site_U_iso_or_equiv
_atom_site_adp_type
_atom_site_occupancy
_atom_site_symmetry_multiplicity
_atom_site_calc_flag
_atom_site_refinement_flags
_atom_site_disorder_assembly
_atom_site_disorder_group
Cu1 Cu 0.55363(10) 0.7500 0.70491(7) 0.0544(3) Uani 1 2 d S . .
N1 N 0.3461(7) 0.7500 0.9494(5) 0.0544(12) Uani 1 2 d S . .
H1A H 0.3399 0.7500 1.0288 0.065 Uiso 1 2 calc SR . .
N2 N 0.4367(4) 0.6250(3) 0.7951(3) 0.0465(7) Uani 1 1 d . . .
C1 C 0.3501(5) 0.6436(3) 0.8982(3) 0.0444(8) Uani 1 1 d . . .
C2 C 0.2636(6) 0.5551(4) 0.9583(4) 0.0578(11) Uani 1 1 d . . .
H2A H 0.2073 0.5689 1.0310 0.069 Uiso 1 1 calc R . .
C3 C 0.2632(7) 0.4487(4) 0.9084(5) 0.0680(13) Uani 1 1 d . . .
H3A H 0.2048 0.3894 0.9463 0.082 Uiso 1 1 calc R . .
C4 C 0.3499(8) 0.4298(4) 0.8017(5) 0.0690(13) Uani 1 1 d . . .
H4A H 0.3507 0.3578 0.7664 0.083 Uiso 1 1 calc R . .
C5 C 0.4339(7) 0.5178(4) 0.7491(5) 0.0603(11) Uani 1 1 d . . .
H5A H 0.4931 0.5041 0.6775 0.072 Uiso 1 1 calc R . .
C6 C 0.6358(6) 0.6924(4) 0.5351(4) 0.0543(10) Uani 1 1 d . . .
H6A H 0.5328 0.6601 0.4807 0.065 Uiso 1 1 calc R . .
C7 C 0.8033(8) 0.6162(5) 0.5503(5) 0.0783(15) Uani 1 1 d . . .
H7A H 0.7590 0.5387 0.5415 0.094 Uiso 1 1 calc R . .
H7B H 0.8766 0.6310 0.4810 0.094 Uiso 1 1 calc R . .
C8 C 0.9280(12) 0.6218(8) 0.6637(11) 0.183(6) Uani 1 1 d . . .
H8A H 0.9395 0.5453 0.6964 0.219 Uiso 1 1 calc R . .
H8B H 1.0495 0.6427 0.6391 0.219 Uiso 1 1 calc R . .
C9 C 0.8926(7) 0.6938(6) 0.7656(5) 0.090(2) Uani 1 1 d . . .
H9A H 0.8670 0.6583 0.8392 0.108 Uiso 1 1 calc R . .
B1 B 0.1523(12) 0.7500 1.2762(8) 0.0640(19) Uani 1 2 d S . .
F1 F 0.1935(16) 0.6583(10) 1.3397(16) 0.195(8) Uani 0.50 1 d P . .
F2 F 0.2944(17) 0.8047(15) 1.2594(16) 0.246(11) Uani 0.50 1 d P . .
F3 F 0.004(2) 0.7803(18) 1.3107(13) 0.239(11) Uani 0.50 1 d P . .
F4 F 0.0913(19) 0.770(2) 1.1526(11) 0.216(9) Uani 0.50 1 d P . .

loop_
_atom_site_aniso_label
_atom_site_aniso_U_11
_atom_site_aniso_U_22
_atom_site_aniso_U_33
_atom_site_aniso_U_23
_atom_site_aniso_U_13
_atom_site_aniso_U_12
Cu1 0.0648(5) 0.0471(5) 0.0550(5) 0.000 0.0256(3) 0.000
N1 0.062(3) 0.059(3) 0.045(2) 0.000 0.017(2) 0.000
N2 0.0506(18) 0.0441(18) 0.0458(16) 0.0001(14) 0.0107(13) -0.0008(14)
C1 0.0363(17) 0.053(2) 0.0440(18) 0.0084(16) 0.0027(13) 0.0009(15)
C2 0.050(2) 0.069(3) 0.056(2) 0.016(2) 0.0087(17) -0.002(2)
C3 0.064(3) 0.057(3) 0.083(3) 0.024(2) 0.001(2) -0.010(2)
C4 0.085(3) 0.043(2) 0.079(3) 0.004(2) 0.006(3) -0.006(2)
C5 0.075(3) 0.045(2) 0.063(3) -0.004(2) 0.014(2) -0.003(2)
C6 0.059(2) 0.067(3) 0.0375(18) -0.0099(17) 0.0059(16) -0.003(2)
C7 0.089(4) 0.074(3) 0.078(3) -0.004(3) 0.038(3) 0.017(3)
C8 0.119(6) 0.135(8) 0.272(13) -0.110(9) -0.107(8) 0.077(6)
C9 0.053(3) 0.140(6) 0.072(3) 0.047(3) -0.014(2) -0.008(3)
B1 0.066(5) 0.065(5) 0.064(4) 0.000 0.021(4) 0.000
F1 0.117(8) 0.152(10) 0.327(19) 0.172(12) 0.077(10) 0.051(7)
F2 0.135(8) 0.32(3) 0.274(16) 0.152(16) -0.029(9) -0.138(13)
F3 0.215(12) 0.30(3) 0.216(12) 0.079(14) 0.108(10) 0.196(17)
F4 0.254(14) 0.25(2) 0.148(8) 0.100(14) 0.043(9) 0.141(17)

loop_
_atom_type_symbol
_atom_type_description
_atom_type_scat_dispersion_real
_atom_type_scat_dispersion_imag
_atom_type_scat_source
C C 0.0033 0.0016 'International Tables Vol C Tables 4.2.6.8 and 6.1.1.4'
H H 0.0000 0.0000 'International Tables Vol C Tables 4.2.6.8 and 6.1.1.4'
B B 0.0013 0.0007 'International Tables Vol C Tables 4.2.6.8 and 6.1.1.4'
N N 0.0061 0.0033 'International Tables Vol C Tables 4.2.6.8 and 6.1.1.4'
F F 0.0171 0.0103 'International Tables Vol C Tables 4.2.6.8 and 6.1.1.4'
Cu Cu 0.3201 1.2651 'International Tables Vol C Tables 4.2.6.8 and 6.1.1.4'

loop_
_geom_angle_atom_site_label_1
_geom_angle_atom_site_label_2
_geom_angle_atom_site_label_3
_geom_angle
_geom_angle_site_symmetry_1
_geom_angle_site_symmetry_3
_geom_angle_publ_flag
N2 Cu1 N2 95.27(19) . 4_575 ?
N2 Cu1 C6 146.53(17) . 4_575 ?
N2 Cu1 C6 110.70(16) 4_575 4_575 ?
N2 Cu1 C6 110.70(16) . . ?
N2 Cu1 C6 146.53(17) 4_575 . ?
C6 Cu1 C6 38.0(3) 4_575 . ?
N2 Cu1 C9 120.26(19) . 4_575 ?
N2 Cu1 C9 96.98(16) 4_575 4_575 ?
C6 Cu1 C9 88.05(17) . 4_575 ?
C6 Cu1 C9 78.32(19) 4_575 4_575 ?
N2 Cu1 C9 96.98(16) . . ?
N2 Cu1 C9 120.26(19) 4_575 . ?
C6 Cu1 C9 78.32(19) . . ?
C6 Cu1 C9 88.05(17) 4_575 . ?
C9 Cu1 C9 30.0(3) 4_575 . ?
C1 N1 C1 132.3(5) . 4_575 ?
C1 N1 H1A 113.9 . . ?
C1 N1 H1A 113.9 4_575 . ?
C1 N2 C5 117.5(4) . . ?
C1 N2 Cu1 122.2(3) . . ?
C5 N2 Cu1 120.2(3) . . ?
N2 C1 N1 120.7(4) . . ?
N2 C1 C2 121.4(4) . . ?
N1 C1 C2 117.9(4) . . ?
C3 C2 C1 119.2(4) . . ?
C3 C2 H2A 120.4 . . ?
C1 C2 H2A 120.4 . . ?
C2 C3 C4 119.5(4) . . ?
C2 C3 H3A 120.2 . . ?
C4 C3 H3A 120.2 . . ?
C5 C4 C3 118.7(5) . . ?
C5 C4 H4A 120.6 . . ?
C3 C4 H4A 120.6 . . ?
C4 C5 N2 123.7(4) . . ?
C4 C5 H5A 118.2 . . ?
N2 C5 H5A 118.2 . . ?
C6 C6 C7 126.8(3) 4_575 . ?
C6 C6 Cu1 71.02(13) 4_575 . ?
C7 C6 Cu1 112.9(3) . . ?
C6 C6 H6A 112.9 4_575 . ?
C7 C6 H6A 112.9 . . ?
Cu1 C6 H6A 112.9 . . ?
C8 C7 C6 119.6(5) . . ?
C8 C7 H7A 107.4 . . ?
C6 C7 H7A 107.4 . . ?
C8 C7 H7B 107.4 . . ?
C6 C7 H7B 107.4 . . ?
H7A C7 H7B 106.9 . . ?
C9 C8 C7 122.2(6) . . ?
C9 C8 H8A 106.8 . . ?
C7 C8 H8A 106.8 . . ?
C9 C8 H8B 106.8 . . ?
C7 C8 H8B 106.8 . . ?
H8A C8 H8B 106.6 . . ?
C9 C9 C8 126.4(6) 4_575 . ?
C9 C9 Cu1 75.00(16) 4_575 . ?
C8 C9 Cu1 101.1(4) . . ?
C9 C9 H9A 116.8 4_575 . ?
C8 C9 H9A 116.8 . . ?
Cu1 C9 H9A 94.2 . . ?
F3 B1 F2 130.9(14) . . ?
F3 B1 F1 104.4(11) . . ?
F2 B1 F1 111.0(12) . . ?
F3 B1 F4 91.9(10) . . ?
F2 B1 F4 88.0(11) . . ?
F1 B1 F4 133.1(14) . . ?
F2 F1 B1 57.9(8) 4_575 . ?
F2 F1 F3 104.8(10) 4_575 4_575 ?
B1 F1 F3 49.7(7) . 4_575 ?
B1 F2 F1 62.7(7) . 4_575 ?
B1 F2 F2 58.6(10) . 4_575 ?
F1 F2 F2 110.3(10) 4_575 4_575 ?
F3 F3 B1 73.0(10) 4_575 . ?
F3 F3 F1 117.7(8) 4_575 4_575 ?
B1 F3 F1 54.2(8) . 4_575 ?
F4 F4 B1 80.3(11) 4_575 . ?

loop_
_geom_bond_atom_site_label_1
_geom_bond_atom_site_label_2
_geom_bond_distance
_geom_bond_site_symmetry_2
_geom_bond_publ_flag
Cu1 N2 1.996(3) . ?
Cu1 N2 1.996(3) 4_575 ?
Cu1 C6 2.087(4) 4_575 ?
Cu1 C6 2.087(4) . ?
Cu1 C9 2.560(5) 4_575 ?
Cu1 C9 2.560(5) . ?
N1 C1 1.373(5) . ?
N1 C1 1.373(5) 4_575 ?
N1 H1A 0.8600 . ?
N2 C1 1.341(5) . ?
N2 C5 1.358(6) . ?
C1 C2 1.404(6) . ?
C2 C3 1.365(7) . ?
C2 H2A 0.9300 . ?
C3 C4 1.377(8) . ?
C3 H3A 0.9300 . ?
C4 C5 1.353(7) . ?
C4 H4A 0.9300 . ?
C5 H5A 0.9300 . ?
C6 C6 1.358(10) 4_575 ?
C6 C7 1.503(7) . ?
C6 H6A 0.9800 . ?
C7 C8 1.450(10) . ?
C7 H7A 0.9700 . ?
C7 H7B 0.9700 . ?
C8 C9 1.430(11) . ?
C8 H8A 0.9700 . ?
C8 H8B 0.9700 . ?
C9 C9 1.325(15) 4_575 ?
C9 H9A 0.9300 . ?
B1 F3 1.222(12) 4_575 ?
B1 F3 1.222(12) . ?
B1 F2 1.239(12) . ?
B1 F2 1.239(12) 4_575 ?
B1 F1 1.300(10) 4_575 ?
B1 F1 1.300(10) . ?
B1 F4 1.383(13) 4_575 ?
B1 F4 1.383(13) . ?
F1 F2 1.26(2) 4_575 ?
F1 F3 1.56(2) 4_575 ?
F2 F1 1.26(2) 4_575 ?
F2 F2 1.29(4) 4_575 ?
F3 F3 0.72(4) 4_575 ?
F3 F1 1.56(2) 4_575 ?
F4 F4 0.46(5) 4_575 ?

loop_
_geom_hbond_atom_site_label_D
_geom_hbond_atom_site_label_H
_geom_hbond_atom_site_label_A
_geom_hbond_distance_DH
_geom_hbond_distance_HA
_geom_hbond_distance_DA
_geom_hbond_angle_DHA
_geom_hbond_site_symmetry_A
N1 H1A F4 0.86 2.34 2.995(13) 132.7 .

loop_
_geom_torsion_atom_site_label_1
_geom_torsion_atom_site_label_2
_geom_torsion_atom_site_label_3
_geom_torsion_atom_site_label_4
_geom_torsion
_geom_torsion_site_symmetry_1
_geom_torsion_site_symmetry_2
_geom_torsion_site_symmetry_3
_geom_torsion_site_symmetry_4
_geom_torsion_publ_flag
N2 Cu1 N2 C1 -12.4(4) 4_575 . . . ?
C6 Cu1 N2 C1 -154.0(3) 4_575 . . . ?
C6 Cu1 N2 C1 -170.9(3) . . . . ?
C9 Cu1 N2 C1 88.8(3) 4_575 . . . ?
C9 Cu1 N2 C1 109.0(3) . . . . ?
N2 Cu1 N2 C5 164.0(3) 4_575 . . . ?
C6 Cu1 N2 C5 22.4(5) 4_575 . . . ?
C6 Cu1 N2 C5 5.5(4) . . . . ?
C9 Cu1 N2 C5 -94.8(4) 4_575 . . . ?
C9 Cu1 N2 C5 -74.6(4) . . . . ?
C5 N2 C1 N1 -179.5(4) . . . . ?
Cu1 N2 C1 N1 -3.0(5) . . . . ?
C5 N2 C1 C2 1.5(6) . . . . ?
Cu1 N2 C1 C2 178.0(3) . . . . ?
C1 N1 C1 N2 29.1(9) 4_575 . . . ?
C1 N1 C1 C2 -151.9(5) 4_575 . . . ?
N2 C1 C2 C3 -1.9(6) . . . . ?
N1 C1 C2 C3 179.1(4) . . . . ?
C1 C2 C3 C4 1.0(7) . . . . ?
C2 C3 C4 C5 0.1(8) . . . . ?
C3 C4 C5 N2 -0.5(8) . . . . ?
C1 N2 C5 C4 -0.3(7) . . . . ?
Cu1 N2 C5 C4 -176.9(4) . . . . ?
N2 Cu1 C6 C6 164.84(14) . . . 4_575 ?
N2 Cu1 C6 C6 26.3(2) 4_575 . . 4_575 ?
N2 Cu1 C6 C7 -72.4(4) . . . . ?
N2 Cu1 C6 C7 149.1(3) 4_575 . . . ?
C6 Cu1 C6 C7 122.8(4) 4_575 . . . ?
C6 C6 C7 C8 60.6(8) 4_575 . . . ?
Cu1 C6 C7 C8 -22.2(9) . . . . ?
C6 C7 C8 C9 3.3(14) . . . . ?
C7 C8 C9 C9 -66.6(12) . . . 4_575 ?
F3 B1 F1 F2 158.2(14) 4_575 . . 4_575 ?
F3 B1 F1 F2 177.4(15) . . . 4_575 ?
F2 B1 F1 F2 -37.2(16) . . . 4_575 ?
F1 B1 F1 F2 -101.8(15) 4_575 . . 4_575 ?
F4 B1 F1 F2 72.3(12) 4_575 . . 4_575 ?
F4 B1 F1 F2 70.8(15) . . . 4_575 ?
F3 B1 F1 F3 19.3(13) . . . 4_575 ?
F2 B1 F1 F3 164.6(14) . . . 4_575 ?
F2 B1 F1 F3 -158.2(14) 4_575 . . 4_575 ?
F1 B1 F1 F3 100.0(11) 4_575 . . 4_575 ?
F4 B1 F1 F3 -85.9(11) 4_575 . . 4_575 ?
F4 B1 F1 F3 -87.4(15) . . . 4_575 ?
F3 B1 F2 F1 9(5) 4_575 . . 4_575 ?
F3 B1 F2 F1 28.5(18) . . . 4_575 ?
F2 B1 F2 F1 -140.6(11) 4_575 . . 4_575 ?
F1 B1 F2 F1 -105(2) . . . 4_575 ?
F4 B1 F2 F1 135.9(15) 4_575 . . 4_575 ?
F4 B1 F2 F1 119.3(14) . . . 4_575 ?
F3 B1 F2 F2 149(5) 4_575 . . 4_575 ?
F3 B1 F2 F2 169.1(18) . . . 4_575 ?
F1 B1 F2 F2 140.6(11) 4_575 . . 4_575 ?
F1 B1 F2 F2 35.9(10) . . . 4_575 ?
F4 B1 F2 F2 -83.6(12) 4_575 . . 4_575 ?
F4 B1 F2 F2 -100.1(10) . . . 4_575 ?
F2 B1 F3 F3 -170.3(16) . . . 4_575 ?
F2 B1 F3 F3 -27(5) 4_575 . . 4_575 ?
F1 B1 F3 F3 -145.2(10) 4_575 . . 4_575 ?
F1 B1 F3 F3 -34.9(9) . . . 4_575 ?
F4 B1 F3 F3 82.1(10) 4_575 . . 4_575 ?
F4 B1 F3 F3 100.7(11) . . . 4_575 ?
F3 B1 F3 F1 145.2(10) 4_575 . . 4_575 ?
F2 B1 F3 F1 -25.0(16) . . . 4_575 ?
F2 B1 F3 F1 118(5) 4_575 . . 4_575 ?
F1 B1 F3 F1 110.3(19) . . . 4_575 ?
F4 B1 F3 F1 -132.7(14) 4_575 . . 4_575 ?
F4 B1 F3 F1 -114.1(14) . . . 4_575 ?
F3 B1 F4 F4 -73.9(10) 4_575 . . 4_575 ?
F3 B1 F4 F4 -107.6(11) . . . 4_575 ?
F2 B1 F4 F4 121.5(10) . . . 4_575 ?
F2 B1 F4 F4 59.4(9) 4_575 . . 4_575 ?
F1 B1 F4 F4 176.7(9) 4_575 . . 4_575 ?
F1 B1 F4 F4 4.2(11) . . . 4_575 ?
